data_2022793
loop_
_publ_author_name
'Maharramov, Abel'
'Shikhaliyev, Namiq Q.'
'Qajar, Ayten'
'Atakishiyeva, Gulnar T.'
'Niyazova, Ayten'
'Khrustalev, Victor N.'
'Akkurt, Mehmet'
'Y\?ild\?ir\?im, Sema \"Ozt\"urk'
'Bhattarai, Ajaya'

_publ_section_title
;
 Crystal structures and Hirshfeld surface analyses of
 (E)-1-[1-(4-tert-butylphenyl)-2,2-dichloroethenyl]-2-phenyldiazene,
 (E)-1-[1-(4-tert-butylphenyl)-2,2-dichloroethenyl]-2-(4-methylphenyl)diazene,
 (E)-1-[1-(4-tert-butylphenyl)-2,2-dichloroethenyl]-2-(4-methoxyphenyl)diazene
 and
 (E)-1-[1-(4-tert-butylphenyl)-2,2-dichloroethenyl]-2-(3-methylphenyl)diazene
;
_journal_coeditor_code WM5684
_journal_issue 7
_journal_name_full 'Acta Crystallographica Section E Crystallographic Communications'
_journal_paper_doi 10.1107/S205698902300511X
_journal_volume 79
_journal_year 2023
_chemical_formula_iupac 'C19 H20 Cl2 N2'
_chemical_formula_moiety 'C19 H20 Cl2 N2'
_chemical_formula_sum 'C19 H20 Cl2 N2'
_chemical_formula_weight 347.27
_chemical_name_systematic
;
(<i>E</i>)-1-[1-(4-<i>tert</i>-Butylphenyl)-2,2-dichloroethenyl]-2-\
(3-methylphenyl)\diazene
;
_space_group_crystal_system triclinic
_space_group_IT_number 2
_space_group_name_Hall '-P 1'
_space_group_name_H-M_alt 'P -1'
_atom_sites_solution_hydrogens geom
_audit_creation_method SHELXL-2018/3
_cell_angle_alpha 98.3970(10)
_cell_angle_beta 96.1890(10)
_cell_angle_gamma 107.1490(10)
_cell_formula_units_Z 4
_cell_length_a 9.8352(2)
_cell_length_b 11.8401(2)
_cell_length_c 16.3964(2)
_cell_measurement_reflns_used 36250
_cell_measurement_temperature 100(2)
_cell_measurement_theta_max 77.72
_cell_measurement_theta_min 2.74
_cell_volume 1781.78(5)
_computing_cell_refinement
;
CrysAlisPro (Rigaku OD, 2021)
;
_computing_data_collection
;
CrysAlisPro (Rigaku OD, 2021)
;
_computing_data_reduction
;
CrysAlisPro (Rigaku OD, 2021)
;
_computing_molecular_graphics
;
ORTEP-3 for Windows (Farrugia, 2012)
;
_computing_publication_material
;
PLATON (Spek, 2020)
;
_computing_structure_refinement
;
<i>SHELXL2016/6</i> (Sheldrick, 2015b)
;
_computing_structure_solution
;
<i>SHELXT2016/6</i> (Sheldrick, 2015a)
;
_diffrn_ambient_temperature 100(2)
_diffrn_measured_fraction_theta_full 0.999
_diffrn_measured_fraction_theta_max 0.988
_diffrn_measurement_device_type 'XtaLAB Synergy, Dualflex, HyPix'
_diffrn_measurement_method '\f and \w'
_diffrn_radiation_type CuK\a
_diffrn_radiation_wavelength 1.54184
_diffrn_reflns_av_R_equivalents 0.0714
_diffrn_reflns_av_unetI/netI 0.0348
_diffrn_reflns_limit_h_max 12
_diffrn_reflns_limit_h_min -12
_diffrn_reflns_limit_k_max 12
_diffrn_reflns_limit_k_min -14
_diffrn_reflns_limit_l_max 20
_diffrn_reflns_limit_l_min -20
_diffrn_reflns_number 53607
_diffrn_reflns_theta_full 67.684
_diffrn_reflns_theta_max 77.906
_diffrn_reflns_theta_min 2.760
_diffrn_source 'micro-focus sealed X-ray tube'
_diffrn_standards_decay_% 0
_diffrn_standards_interval_count 0
_diffrn_standards_interval_time 0
_diffrn_standards_number 0
_exptl_absorpt_coefficient_mu 3.266
_exptl_absorpt_correction_T_max 0.550
_exptl_absorpt_correction_T_min 0.328
_exptl_absorpt_correction_type multi-scan
_exptl_absorpt_process_details
;
(<i>CrysAlisPro</i>; Rigaku OD, 2021)
;
_exptl_crystal_colour red
_exptl_crystal_density_diffrn 1.295
_exptl_crystal_description prism
_exptl_crystal_F_000 728
_exptl_crystal_size_max 0.250
_exptl_crystal_size_mid 0.220
_exptl_crystal_size_min 0.180
_refine_diff_density_max 0.930
_refine_diff_density_min -0.629
_refine_ls_extinction_method none
_refine_ls_goodness_of_fit_ref 1.041
_refine_ls_hydrogen_treatment constr
_refine_ls_matrix_type full
_refine_ls_number_parameters 423
_refine_ls_number_reflns 7515
_refine_ls_number_restraints 0
_refine_ls_restrained_S_all 1.041
_refine_ls_R_factor_all 0.0598
_refine_ls_R_factor_gt 0.0577
_refine_ls_shift/su_max 0.001
_refine_ls_shift/su_mean 0.000
_refine_ls_structure_factor_coef Fsqd
_refine_ls_weighting_details 'w=1/[\s^2^(Fo^2^)+(0.1247P)^2^+0.6991P] where P=(Fo^2^+2Fc^2^)/3'
_refine_ls_weighting_scheme calc
_refine_ls_wR_factor_gt 0.1679
_refine_ls_wR_factor_ref 0.1707
_reflns_number_gt 6948
_reflns_number_total 7515
_reflns_threshold_expression 'I > 2\s(I)'
_cod_data_source_file wm5684sup1.cif
_cod_data_source_block IV
_cod_original_cell_volume 1781.77(5)
_cod_database_code 2022793
_shelx_space_group_comment
;
The symmetry employed for this shelxl refinement is uniquely defined
by the following loop, which should always be used as a source of
symmetry information in preference to the above space-group names.
They are only intended as comments.
;
_shelx_estimated_absorpt_t_min 0.496
_shelx_estimated_absorpt_t_max 0.591

loop_
_space_group_symop_operation_xyz
'x, y, z'
'-x, -y, -z'

loop_
_atom_site_type_symbol
_atom_site_label
_atom_site_fract_x
_atom_site_fract_y
_atom_site_fract_z
_atom_site_U_iso_or_equiv
_atom_site_adp_type
_atom_site_calc_flag
_atom_site_occupancy
_atom_site_disorder_assembly
_atom_site_disorder_group
C C1 0.61178(18) 0.35073(16) 0.16342(12) 0.0249(4) Uani d 1 . .
C C2 0.6208(2) 0.27286(17) 0.09726(12) 0.0286(4) Uani d 1 . .
C C3 0.58777(18) 0.31800(15) 0.24597(11) 0.0230(3) Uani d 1 . .
C C4 0.46666(19) 0.32673(16) 0.28085(12) 0.0265(4) Uani d 1 . .
H H4 0.393723 0.347551 0.249429 0.032 Uiso calc 1 . .
C C5 0.45226(19) 0.30530(16) 0.36066(12) 0.0265(4) Uani d 1 . .
H H5 0.369067 0.311600 0.383040 0.032 Uiso calc 1 . .
C C6 0.55770(18) 0.27437(15) 0.40967(11) 0.0239(3) Uani d 1 . .
C C7 0.67636(19) 0.26365(16) 0.37312(12) 0.0255(4) Uani d 1 . .
H H7 0.748785 0.241541 0.403958 0.031 Uiso calc 1 . .
C C8 0.69106(18) 0.28451(16) 0.29288(12) 0.0255(4) Uani d 1 . .
H H8 0.772654 0.275817 0.269671 0.031 Uiso calc 1 . .
C C9 0.5398(2) 0.25476(16) 0.49849(12) 0.0272(4) Uani d 1 . .
C C10 0.5205(2) 0.36724(18) 0.54994(13) 0.0333(4) Uani d 1 . .
H H10A 0.603703 0.437581 0.550108 0.050 Uiso calc 1 . .
H H10B 0.512989 0.355418 0.607413 0.050 Uiso calc 1 . .
H H10C 0.432478 0.380217 0.525009 0.050 Uiso calc 1 . .
C C11 0.4060(2) 0.14560(18) 0.49507(13) 0.0344(4) Uani d 1 . .
H H11A 0.320435 0.160683 0.468623 0.052 Uiso calc 1 . .
H H11B 0.394079 0.132610 0.551906 0.052 Uiso calc 1 . .
H H11C 0.418147 0.073943 0.462518 0.052 Uiso calc 1 . .
C C12 0.6708(2) 0.2312(2) 0.54356(13) 0.0343(4) Uani d 1 . .
H H12A 0.681949 0.157211 0.513836 0.051 Uiso calc 1 . .
H H12B 0.656545 0.222374 0.600823 0.051 Uiso calc 1 . .
H H12C 0.757630 0.298939 0.544841 0.051 Uiso calc 1 . .
C C13 0.67080(18) 0.66543(17) 0.20121(12) 0.0267(4) Uani d 1 . .
C C14 0.67993(19) 0.69894(17) 0.12348(12) 0.0273(4) Uani d 1 . .
H H14 0.659272 0.638881 0.074597 0.033 Uiso calc 1 . .
C C15 0.7192(2) 0.81996(18) 0.11699(13) 0.0300(4) Uani d 1 . .
C C16 0.7485(2) 0.90601(17) 0.18984(13) 0.0313(4) Uani d 1 . .
H H16 0.776188 0.988838 0.186220 0.038 Uiso calc 1 . .
C C17 0.7382(2) 0.87368(18) 0.26740(13) 0.0313(4) Uani d 1 . .
H H17 0.757830 0.933887 0.316095 0.038 Uiso calc 1 . .
C C18 0.69929(19) 0.75318(17) 0.27368(13) 0.0284(4) Uani d 1 . .
H H18 0.691972 0.730266 0.326601 0.034 Uiso calc 1 . .
C C19 0.7313(3) 0.85617(19) 0.03339(14) 0.0372(5) Uani d 1 . .
H H19A 0.681665 0.915895 0.027531 0.056 Uiso calc 1 . .
H H19B 0.686864 0.785258 -0.010902 0.056 Uiso calc 1 . .
H H19C 0.833165 0.891001 0.028971 0.056 Uiso calc 1 . .
C C20 0.91894(19) 0.62019(16) 0.82034(12) 0.0257(4) Uani d 1 . .
C C21 0.9535(2) 0.69058(16) 0.89645(12) 0.0290(4) Uani d 1 . .
C C22 0.87259(19) 0.48653(16) 0.80936(11) 0.0237(3) Uani d 1 . .
C C23 0.72883(19) 0.41702(17) 0.79251(12) 0.0278(4) Uani d 1 . .
H H23 0.656334 0.454890 0.787674 0.033 Uiso calc 1 . .
C C24 0.68937(18) 0.29242(16) 0.78259(12) 0.0261(4) Uani d 1 . .
H H24 0.589993 0.246660 0.771607 0.031 Uiso calc 1 . .
C C25 0.79213(18) 0.23299(15) 0.78837(11) 0.0228(3) Uani d 1 . .
C C26 0.93658(19) 0.30439(17) 0.80626(12) 0.0286(4) Uani d 1 . .
H H26 1.009196 0.266638 0.811020 0.034 Uiso calc 1 . .
C C27 0.97708(19) 0.42862(17) 0.81727(13) 0.0292(4) Uani d 1 . .
H H27 1.076283 0.474732 0.830261 0.035 Uiso calc 1 . .
C C28 0.75234(19) 0.09595(16) 0.77649(11) 0.0253(4) Uani d 1 . .
C C29 0.5908(2) 0.03328(16) 0.74827(13) 0.0306(4) Uani d 1 . .
H H29A 0.537672 0.059455 0.790546 0.046 Uiso calc 1 . .
H H29B 0.570431 -0.054050 0.741081 0.046 Uiso calc 1 . .
H H29C 0.560719 0.054255 0.695097 0.046 Uiso calc 1 . .
C C30 0.8320(2) 0.05048(18) 0.70974(14) 0.0341(4) Uani d 1 . .
H H30A 0.808999 0.077558 0.657793 0.051 Uiso calc 1 . .
H H30B 0.801615 -0.037641 0.699604 0.051 Uiso calc 1 . .
H H30C 0.936143 0.082550 0.729276 0.051 Uiso calc 1 . .
C C31 0.7981(2) 0.06146(18) 0.85985(14) 0.0369(5) Uani d 1 . .
H H31A 0.902082 0.099535 0.877774 0.055 Uiso calc 1 . .
H H31B 0.774929 -0.026150 0.852401 0.055 Uiso calc 1 . .
H H31C 0.746315 0.089054 0.902386 0.055 Uiso calc 1 . .
C C32 0.92807(19) 0.68230(17) 0.61640(12) 0.0254(4) Uani d 1 . .
C C33 0.90203(19) 0.61415(17) 0.53664(12) 0.0279(4) Uani d 1 . .
H H33 0.868253 0.528857 0.529137 0.034 Uiso calc 1 . .
C C34 0.9247(2) 0.66907(18) 0.46696(12) 0.0293(4) Uani d 1 . .
C C35 0.9724(2) 0.79377(18) 0.48010(13) 0.0310(4) Uani d 1 . .
H H35 0.988008 0.832852 0.433702 0.037 Uiso calc 1 . .
C C36 0.9977(2) 0.86290(18) 0.55985(13) 0.0328(4) Uani d 1 . .
H H36 1.029797 0.948185 0.567020 0.039 Uiso calc 1 . .
C C37 0.9767(2) 0.80869(17) 0.62886(12) 0.0293(4) Uani d 1 . .
H H37 0.994786 0.855806 0.683334 0.035 Uiso calc 1 . .
C C38 0.8987(3) 0.5940(2) 0.38145(13) 0.0393(5) Uani d 1 . .
H H38A 0.955999 0.538846 0.381276 0.059 Uiso calc 1 . .
H H38B 0.926960 0.646511 0.341058 0.059 Uiso calc 1 . .
H H38C 0.796204 0.547539 0.366089 0.059 Uiso calc 1 . .
Cl Cl1 0.58942(6) 0.12256(4) 0.09905(3) 0.03558(15) Uani d 1 . .
Cl Cl2 0.66274(6) 0.31202(5) 0.00425(3) 0.03661(15) Uani d 1 . .
Cl Cl3 0.93882(6) 0.63467(4) 0.98652(3) 0.03543(15) Uani d 1 . .
Cl Cl4 1.01859(6) 0.84553(4) 0.91208(3) 0.03931(16) Uani d 1 . .
N N1 0.63865(16) 0.47049(14) 0.15050(10) 0.0266(3) Uani d 1 . .
N N2 0.63619(16) 0.54441(14) 0.21407(10) 0.0260(3) Uani d 1 . .
N N3 0.93773(17) 0.68198(14) 0.75331(10) 0.0269(3) Uani d 1 . .
N N4 0.90357(16) 0.61543(14) 0.68230(10) 0.0264(3) Uani d 1 . .

loop_
_atom_site_aniso_label
_atom_site_aniso_U_11
_atom_site_aniso_U_22
_atom_site_aniso_U_33
_atom_site_aniso_U_12
_atom_site_aniso_U_13
_atom_site_aniso_U_23
C1 0.0242(8) 0.0224(8) 0.0308(9) 0.0099(6) 0.0048(6) 0.0082(7)
C2 0.0314(9) 0.0264(9) 0.0314(9) 0.0123(7) 0.0071(7) 0.0083(7)
C3 0.0257(8) 0.0165(7) 0.0286(9) 0.0091(6) 0.0043(6) 0.0050(6)
C4 0.0261(8) 0.0235(9) 0.0346(9) 0.0135(7) 0.0045(7) 0.0085(7)
C5 0.0254(8) 0.0246(9) 0.0339(10) 0.0126(7) 0.0073(7) 0.0075(7)
C6 0.0260(8) 0.0180(8) 0.0289(9) 0.0088(6) 0.0043(7) 0.0047(6)
C7 0.0256(8) 0.0229(8) 0.0308(9) 0.0113(6) 0.0035(7) 0.0075(7)
C8 0.0232(8) 0.0231(8) 0.0339(9) 0.0116(6) 0.0058(7) 0.0067(7)
C9 0.0302(9) 0.0251(9) 0.0286(9) 0.0109(7) 0.0061(7) 0.0065(7)
C10 0.0399(10) 0.0312(10) 0.0331(10) 0.0164(8) 0.0101(8) 0.0048(8)
C11 0.0365(10) 0.0300(10) 0.0355(10) 0.0056(8) 0.0084(8) 0.0102(8)
C12 0.0386(10) 0.0387(11) 0.0311(10) 0.0184(8) 0.0056(8) 0.0107(8)
C13 0.0223(8) 0.0256(9) 0.0354(10) 0.0103(7) 0.0055(7) 0.0093(7)
C14 0.0268(8) 0.0248(9) 0.0329(9) 0.0121(7) 0.0042(7) 0.0057(7)
C15 0.0276(8) 0.0309(10) 0.0346(10) 0.0117(7) 0.0048(7) 0.0109(8)
C16 0.0284(9) 0.0236(9) 0.0430(11) 0.0100(7) 0.0040(8) 0.0075(8)
C17 0.0306(9) 0.0262(9) 0.0367(10) 0.0113(7) 0.0027(7) 0.0013(7)
C18 0.0267(8) 0.0266(9) 0.0344(10) 0.0118(7) 0.0044(7) 0.0064(7)
C19 0.0501(12) 0.0270(10) 0.0386(11) 0.0146(9) 0.0089(9) 0.0129(8)
C20 0.0255(8) 0.0235(9) 0.0303(9) 0.0093(7) 0.0070(7) 0.0070(7)
C21 0.0361(9) 0.0206(8) 0.0327(10) 0.0097(7) 0.0094(7) 0.0082(7)
C22 0.0280(8) 0.0214(8) 0.0237(8) 0.0101(7) 0.0059(6) 0.0048(6)
C23 0.0270(8) 0.0233(9) 0.0364(10) 0.0137(7) 0.0045(7) 0.0048(7)
C24 0.0214(8) 0.0232(9) 0.0344(9) 0.0086(6) 0.0033(7) 0.0053(7)
C25 0.0269(8) 0.0221(8) 0.0224(8) 0.0117(7) 0.0042(6) 0.0048(6)
C26 0.0254(8) 0.0271(9) 0.0371(10) 0.0145(7) 0.0039(7) 0.0056(7)
C27 0.0217(8) 0.0260(9) 0.0398(10) 0.0076(7) 0.0048(7) 0.0059(7)
C28 0.0287(8) 0.0212(8) 0.0287(9) 0.0120(7) 0.0035(7) 0.0052(6)
C29 0.0303(9) 0.0197(8) 0.0417(11) 0.0071(7) 0.0063(8) 0.0059(7)
C30 0.0329(9) 0.0263(9) 0.0426(11) 0.0127(7) 0.0069(8) -0.0026(8)
C31 0.0492(12) 0.0264(10) 0.0375(11) 0.0158(8) -0.0009(9) 0.0112(8)
C32 0.0246(8) 0.0269(9) 0.0293(9) 0.0130(7) 0.0054(7) 0.0086(7)
C33 0.0278(8) 0.0237(9) 0.0336(10) 0.0113(7) 0.0020(7) 0.0050(7)
C34 0.0298(9) 0.0309(10) 0.0300(9) 0.0159(7) 0.0008(7) 0.0041(7)
C35 0.0352(9) 0.0308(10) 0.0324(10) 0.0168(8) 0.0052(7) 0.0100(7)
C36 0.0411(10) 0.0254(9) 0.0351(10) 0.0147(8) 0.0052(8) 0.0078(8)
C37 0.0340(9) 0.0263(9) 0.0315(9) 0.0154(7) 0.0052(7) 0.0053(7)
C38 0.0563(13) 0.0344(11) 0.0305(10) 0.0231(10) -0.0010(9) 0.0040(8)
Cl1 0.0505(3) 0.0238(3) 0.0367(3) 0.0175(2) 0.0099(2) 0.00496(19)
Cl2 0.0483(3) 0.0372(3) 0.0302(3) 0.0181(2) 0.0131(2) 0.01026(19)
Cl3 0.0526(3) 0.0272(3) 0.0286(3) 0.0135(2) 0.0108(2) 0.00704(18)
Cl4 0.0583(3) 0.0196(2) 0.0377(3) 0.0078(2) 0.0127(2) 0.00383(18)
N1 0.0252(7) 0.0249(8) 0.0330(8) 0.0104(6) 0.0055(6) 0.0099(6)
N2 0.0246(7) 0.0228(7) 0.0335(8) 0.0108(6) 0.0052(6) 0.0072(6)
N3 0.0290(7) 0.0252(8) 0.0299(8) 0.0114(6) 0.0074(6) 0.0079(6)
N4 0.0253(7) 0.0259(8) 0.0311(8) 0.0116(6) 0.0044(6) 0.0079(6)

loop_
_atom_type_symbol
_atom_type_description
_atom_type_scat_dispersion_real
_atom_type_scat_dispersion_imag
_atom_type_scat_source
C C 0.0181 0.0091 'International Tables Vol C Tables 4.2.6.8 and 6.1.1.4'
H H 0.0000 0.0000 'International Tables Vol C Tables 4.2.6.8 and 6.1.1.4'
Cl Cl 0.3639 0.7018 'International Tables Vol C Tables 4.2.6.8 and 6.1.1.4'
N N 0.0311 0.0180 'International Tables Vol C Tables 4.2.6.8 and 6.1.1.4'

loop_
_geom_angle_atom_site_label_1
_geom_angle_atom_site_label_2
_geom_angle_atom_site_label_3
_geom_angle_site_symmetry_1
_geom_angle_site_symmetry_3
_geom_angle
_geom_angle_publ_flag
C2 C1 N1 . . 114.51(16) ?
C2 C1 C3 . . 123.57(16) ?
N1 C1 C3 . . 121.73(16) ?
C1 C2 Cl2 . . 124.11(15) ?
C1 C2 Cl1 . . 122.10(15) ?
Cl2 C2 Cl1 . . 113.79(11) ?
C8 C3 C4 . . 118.29(17) ?
C8 C3 C1 . . 120.08(15) ?
C4 C3 C1 . . 121.52(15) ?
C5 C4 C3 . . 120.57(16) ?
C5 C4 H4 . . 119.7 ?
C3 C4 H4 . . 119.7 ?
C4 C5 C6 . . 121.76(16) ?
C4 C5 H5 . . 119.1 ?
C6 C5 H5 . . 119.1 ?
C7 C6 C5 . . 116.83(16) ?
C7 C6 C9 . . 123.00(15) ?
C5 C6 C9 . . 120.17(16) ?
C8 C7 C6 . . 121.65(16) ?
C8 C7 H7 . . 119.2 ?
C6 C7 H7 . . 119.2 ?
C7 C8 C3 . . 120.87(16) ?
C7 C8 H8 . . 119.6 ?
C3 C8 H8 . . 119.6 ?
C6 C9 C12 . . 112.17(15) ?
C6 C9 C11 . . 109.16(15) ?
C12 C9 C11 . . 108.39(16) ?
C6 C9 C10 . . 109.85(15) ?
C12 C9 C10 . . 107.88(16) ?
C11 C9 C10 . . 109.34(16) ?
C9 C10 H10A . . 109.5 ?
C9 C10 H10B . . 109.5 ?
H10A C10 H10B . . 109.5 ?
C9 C10 H10C . . 109.5 ?
H10A C10 H10C . . 109.5 ?
H10B C10 H10C . . 109.5 ?
C9 C11 H11A . . 109.5 ?
C9 C11 H11B . . 109.5 ?
H11A C11 H11B . . 109.5 ?
C9 C11 H11C . . 109.5 ?
H11A C11 H11C . . 109.5 ?
H11B C11 H11C . . 109.5 ?
C9 C12 H12A . . 109.5 ?
C9 C12 H12B . . 109.5 ?
H12A C12 H12B . . 109.5 ?
C9 C12 H12C . . 109.5 ?
H12A C12 H12C . . 109.5 ?
H12B C12 H12C . . 109.5 ?
C14 C13 C18 . . 120.31(17) ?
C14 C13 N2 . . 124.27(17) ?
C18 C13 N2 . . 115.41(17) ?
C15 C14 C13 . . 120.41(18) ?
C15 C14 H14 . . 119.8 ?
C13 C14 H14 . . 119.8 ?
C14 C15 C16 . . 118.46(18) ?
C14 C15 C19 . . 120.42(18) ?
C16 C15 C19 . . 121.12(18) ?
C17 C16 C15 . . 121.63(18) ?
C17 C16 H16 . . 119.2 ?
C15 C16 H16 . . 119.2 ?
C16 C17 C18 . . 119.78(18) ?
C16 C17 H17 . . 120.1 ?
C18 C17 H17 . . 120.1 ?
C17 C18 C13 . . 119.40(18) ?
C17 C18 H18 . . 120.3 ?
C13 C18 H18 . . 120.3 ?
C15 C19 H19A . . 109.5 ?
C15 C19 H19B . . 109.5 ?
H19A C19 H19B . . 109.5 ?
C15 C19 H19C . . 109.5 ?
H19A C19 H19C . . 109.5 ?
H19B C19 H19C . . 109.5 ?
C21 C20 N3 . . 115.13(16) ?
C21 C20 C22 . . 121.64(16) ?
N3 C20 C22 . . 123.14(16) ?
C20 C21 Cl3 . . 123.03(15) ?
C20 C21 Cl4 . . 123.05(15) ?
Cl3 C21 Cl4 . . 113.91(11) ?
C23 C22 C27 . . 118.47(16) ?
C23 C22 C20 . . 122.24(16) ?
C27 C22 C20 . . 119.28(16) ?
C22 C23 C24 . . 120.73(16) ?
C22 C23 H23 . . 119.6 ?
C24 C23 H23 . . 119.6 ?
C23 C24 C25 . . 121.58(16) ?
C23 C24 H24 . . 119.2 ?
C25 C24 H24 . . 119.2 ?
C24 C25 C26 . . 117.00(16) ?
C24 C25 C28 . . 122.87(15) ?
C26 C25 C28 . . 120.13(15) ?
C27 C26 C25 . . 121.91(16) ?
C27 C26 H26 . . 119.0 ?
C25 C26 H26 . . 119.0 ?
C26 C27 C22 . . 120.28(16) ?
C26 C27 H27 . . 119.9 ?
C22 C27 H27 . . 119.9 ?
C29 C28 C25 . . 112.29(14) ?
C29 C28 C30 . . 107.92(15) ?
C25 C28 C30 . . 109.58(15) ?
C29 C28 C31 . . 108.82(16) ?
C25 C28 C31 . . 109.01(15) ?
C30 C28 C31 . . 109.17(16) ?
C28 C29 H29A . . 109.5 ?
C28 C29 H29B . . 109.5 ?
H29A C29 H29B . . 109.5 ?
C28 C29 H29C . . 109.5 ?
H29A C29 H29C . . 109.5 ?
H29B C29 H29C . . 109.5 ?
C28 C30 H30A . . 109.5 ?
C28 C30 H30B . . 109.5 ?
H30A C30 H30B . . 109.5 ?
C28 C30 H30C . . 109.5 ?
H30A C30 H30C . . 109.5 ?
H30B C30 H30C . . 109.5 ?
C28 C31 H31A . . 109.5 ?
C28 C31 H31B . . 109.5 ?
H31A C31 H31B . . 109.5 ?
C28 C31 H31C . . 109.5 ?
H31A C31 H31C . . 109.5 ?
H31B C31 H31C . . 109.5 ?
C33 C32 C37 . . 120.41(17) ?
C33 C32 N4 . . 115.61(16) ?
C37 C32 N4 . . 123.98(17) ?
C32 C33 C34 . . 121.09(17) ?
C32 C33 H33 . . 119.5 ?
C34 C33 H33 . . 119.5 ?
C35 C34 C33 . . 117.91(18) ?
C35 C34 C38 . . 121.73(18) ?
C33 C34 C38 . . 120.36(18) ?
C34 C35 C36 . . 121.39(18) ?
C34 C35 H35 . . 119.3 ?
C36 C35 H35 . . 119.3 ?
C37 C36 C35 . . 120.73(18) ?
C37 C36 H36 . . 119.6 ?
C35 C36 H36 . . 119.6 ?
C36 C37 C32 . . 118.46(18) ?
C36 C37 H37 . . 120.8 ?
C32 C37 H37 . . 120.8 ?
C34 C38 H38A . . 109.5 ?
C34 C38 H38B . . 109.5 ?
H38A C38 H38B . . 109.5 ?
C34 C38 H38C . . 109.5 ?
H38A C38 H38C . . 109.5 ?
H38B C38 H38C . . 109.5 ?
N2 N1 C1 . . 114.26(15) ?
N1 N2 C13 . . 113.47(16) ?
N4 N3 C20 . . 114.67(16) ?
N3 N4 C32 . . 112.53(15) ?

loop_
_geom_bond_atom_site_label_1
_geom_bond_atom_site_label_2
_geom_bond_site_symmetry_2
_geom_bond_distance
_geom_bond_publ_flag
C1 C2 . 1.346(3) ?
C1 N1 . 1.416(2) ?
C1 C3 . 1.485(2) ?
C2 Cl2 . 1.715(2) ?
C2 Cl1 . 1.7193(19) ?
C3 C8 . 1.392(2) ?
C3 C4 . 1.400(2) ?
C4 C5 . 1.383(3) ?
C4 H4 . 0.9500 ?
C5 C6 . 1.409(2) ?
C5 H5 . 0.9500 ?
C6 C7 . 1.398(2) ?
C6 C9 . 1.528(2) ?
C7 C8 . 1.389(3) ?
C7 H7 . 0.9500 ?
C8 H8 . 0.9500 ?
C9 C12 . 1.533(3) ?
C9 C11 . 1.538(3) ?
C9 C10 . 1.542(3) ?
C10 H10A . 0.9800 ?
C10 H10B . 0.9800 ?
C10 H10C . 0.9800 ?
C11 H11A . 0.9800 ?
C11 H11B . 0.9800 ?
C11 H11C . 0.9800 ?
C12 H12A . 0.9800 ?
C12 H12B . 0.9800 ?
C12 H12C . 0.9800 ?
C13 C14 . 1.393(3) ?
C13 C18 . 1.402(3) ?
C13 N2 . 1.425(2) ?
C14 C15 . 1.393(3) ?
C14 H14 . 0.9500 ?
C15 C16 . 1.395(3) ?
C15 C19 . 1.501(3) ?
C16 C17 . 1.386(3) ?
C16 H16 . 0.9500 ?
C17 C18 . 1.386(3) ?
C17 H17 . 0.9500 ?
C18 H18 . 0.9500 ?
C19 H19A . 0.9800 ?
C19 H19B . 0.9800 ?
C19 H19C . 0.9800 ?
C20 C21 . 1.344(3) ?
C20 N3 . 1.406(2) ?
C20 C22 . 1.489(2) ?
C21 Cl3 . 1.7074(19) ?
C21 Cl4 . 1.7252(19) ?
C22 C23 . 1.384(3) ?
C22 C27 . 1.399(2) ?
C23 C24 . 1.390(3) ?
C23 H23 . 0.9500 ?
C24 C25 . 1.394(2) ?
C24 H24 . 0.9500 ?
C25 C26 . 1.396(3) ?
C25 C28 . 1.530(2) ?
C26 C27 . 1.384(3) ?
C26 H26 . 0.9500 ?
C27 H27 . 0.9500 ?
C28 C29 . 1.528(2) ?
C28 C30 . 1.537(3) ?
C28 C31 . 1.541(3) ?
C29 H29A . 0.9800 ?
C29 H29B . 0.9800 ?
C29 H29C . 0.9800 ?
C30 H30A . 0.9800 ?
C30 H30B . 0.9800 ?
C30 H30C . 0.9800 ?
C31 H31A . 0.9800 ?
C31 H31B . 0.9800 ?
C31 H31C . 0.9800 ?
C32 C33 . 1.387(3) ?
C32 C37 . 1.406(3) ?
C32 N4 . 1.430(2) ?
C33 C34 . 1.402(3) ?
C33 H33 . 0.9500 ?
C34 C35 . 1.387(3) ?
C34 C38 . 1.499(3) ?
C35 C36 . 1.392(3) ?
C35 H35 . 0.9500 ?
C36 C37 . 1.385(3) ?
C36 H36 . 0.9500 ?
C37 H37 . 0.9500 ?
C38 H38A . 0.9800 ?
C38 H38B . 0.9800 ?
C38 H38C . 0.9800 ?
N1 N2 . 1.267(2) ?
N3 N4 . 1.257(2) ?

loop_
_geom_hbond_atom_site_label_D
_geom_hbond_atom_site_label_H
_geom_hbond_atom_site_label_A
_geom_hbond_site_symmetry_A
_geom_hbond_distance_DH
_geom_hbond_distance_HA
_geom_hbond_distance_DA
_geom_hbond_angle_DHA
_geom_hbond_publ_flag
C7 H7 Cg4 2_766 0.95 2.91 3.768(2) 151 yes
C24 H24 Cg2 2_666 0.95 2.97 3.824(2) 150 yes
C29 H29B Cg1 2_656 0.98 2.78 3.706(2) 157 yes

loop_
_geom_torsion_atom_site_label_1
_geom_torsion_atom_site_label_2
_geom_torsion_atom_site_label_3
_geom_torsion_atom_site_label_4
_geom_torsion_site_symmetry_1
_geom_torsion_site_symmetry_2
_geom_torsion_site_symmetry_3
_geom_torsion_site_symmetry_4
_geom_torsion
_geom_torsion_publ_flag
N1 C1 C2 Cl2 . . . . 0.6(2) ?
C3 C1 C2 Cl2 . . . . -174.56(13) ?
N1 C1 C2 Cl1 . . . . -178.98(13) ?
C3 C1 C2 Cl1 . . . . 5.9(3) ?
C2 C1 C3 C8 . . . . 64.6(2) ?
N1 C1 C3 C8 . . . . -110.21(19) ?
C2 C1 C3 C4 . . . . -119.3(2) ?
N1 C1 C3 C4 . . . . 65.9(2) ?
C8 C3 C4 C5 . . . . 1.5(3) ?
C1 C3 C4 C5 . . . . -174.67(16) ?
C3 C4 C5 C6 . . . . 0.1(3) ?
C4 C5 C6 C7 . . . . -1.4(3) ?
C4 C5 C6 C9 . . . . 178.32(16) ?
C5 C6 C7 C8 . . . . 1.1(3) ?
C9 C6 C7 C8 . . . . -178.62(16) ?
C6 C7 C8 C3 . . . . 0.5(3) ?
C4 C3 C8 C7 . . . . -1.8(3) ?
C1 C3 C8 C7 . . . . 174.42(16) ?
C7 C6 C9 C12 . . . . 4.0(2) ?
C5 C6 C9 C12 . . . . -175.72(17) ?
C7 C6 C9 C11 . . . . -116.16(19) ?
C5 C6 C9 C11 . . . . 64.1(2) ?
C7 C6 C9 C10 . . . . 123.96(18) ?
C5 C6 C9 C10 . . . . -55.7(2) ?
C18 C13 C14 C15 . . . . 0.8(3) ?
N2 C13 C14 C15 . . . . -177.87(16) ?
C13 C14 C15 C16 . . . . -0.2(3) ?
C13 C14 C15 C19 . . . . 179.04(17) ?
C14 C15 C16 C17 . . . . -0.6(3) ?
C19 C15 C16 C17 . . . . -179.74(18) ?
C15 C16 C17 C18 . . . . 0.6(3) ?
C16 C17 C18 C13 . . . . 0.0(3) ?
C14 C13 C18 C17 . . . . -0.7(3) ?
N2 C13 C18 C17 . . . . 178.04(16) ?
N3 C20 C21 Cl3 . . . . 179.92(13) ?
C22 C20 C21 Cl3 . . . . -3.5(3) ?
N3 C20 C21 Cl4 . . . . -0.8(2) ?
C22 C20 C21 Cl4 . . . . 175.73(13) ?
C21 C20 C22 C23 . . . . 97.6(2) ?
N3 C20 C22 C23 . . . . -86.1(2) ?
C21 C20 C22 C27 . . . . -81.6(2) ?
N3 C20 C22 C27 . . . . 94.7(2) ?
C27 C22 C23 C24 . . . . -0.8(3) ?
C20 C22 C23 C24 . . . . 179.97(17) ?
C22 C23 C24 C25 . . . . -0.6(3) ?
C23 C24 C25 C26 . . . . 1.3(3) ?
C23 C24 C25 C28 . . . . -179.07(17) ?
C24 C25 C26 C27 . . . . -0.5(3) ?
C28 C25 C26 C27 . . . . 179.86(17) ?
C25 C26 C27 C22 . . . . -1.0(3) ?
C23 C22 C27 C26 . . . . 1.6(3) ?
C20 C22 C27 C26 . . . . -179.16(17) ?
C24 C25 C28 C29 . . . . 6.5(2) ?
C26 C25 C28 C29 . . . . -173.87(17) ?
C24 C25 C28 C30 . . . . 126.39(19) ?
C26 C25 C28 C30 . . . . -54.0(2) ?
C24 C25 C28 C31 . . . . -114.2(2) ?
C26 C25 C28 C31 . . . . 65.5(2) ?
C37 C32 C33 C34 . . . . 0.6(3) ?
N4 C32 C33 C34 . . . . -178.73(16) ?
C32 C33 C34 C35 . . . . -0.8(3) ?
C32 C33 C34 C38 . . . . 178.83(18) ?
C33 C34 C35 C36 . . . . 0.3(3) ?
C38 C34 C35 C36 . . . . -179.32(19) ?
C34 C35 C36 C37 . . . . 0.4(3) ?
C35 C36 C37 C32 . . . . -0.5(3) ?
C33 C32 C37 C36 . . . . 0.0(3) ?
N4 C32 C37 C36 . . . . 179.35(17) ?
C2 C1 N1 N2 . . . . -177.09(16) ?
C3 C1 N1 N2 . . . . -1.8(2) ?
C1 N1 N2 C13 . . . . 176.92(14) ?
C14 C13 N2 N1 . . . . 11.6(2) ?
C18 C13 N2 N1 . . . . -167.08(15) ?
C21 C20 N3 N4 . . . . -179.22(16) ?
C22 C20 N3 N4 . . . . 4.3(2) ?
C20 N3 N4 C32 . . . . -178.50(14) ?
C33 C32 N4 N3 . . . . 175.76(15) ?
C37 C32 N4 N3 . . . . -3.6(2) ?

_cod_database_fobs_code 2022793
